data_7245014
loop_
_publ_author_name
'Karunathilaka, Dilan'
'Rajapakse, R. M. G.'
'Steen, April'
'Sexton, Thomas More'
'Sparks, Nicholas'
'Mosely, Jacquelyn'
'Rheingold, Arnold L.'
'Hammer, Nathan I.'
'Tschumper, Gregory S.'
'Watkins, Davita'

_publ_section_title
;
 Correlation of Solid-State Order to Optoelectronic Behavior in
 Heterocyclic Oligomers
;
_journal_name_full CrystEngComm
_journal_paper_doi 10.1039/D2CE00560C
_journal_year 2022
_chemical_formula_moiety 'C32 H36 N2 S4'
_chemical_formula_sum 'C32 H36 N2 S4'
_chemical_formula_weight 576.87
_space_group_crystal_system monoclinic
_space_group_IT_number 14
_space_group_name_Hall '-P 2ybc'
_space_group_name_H-M_alt 'P 1 21/c 1'
_atom_sites_solution_hydrogens geom
_atom_sites_solution_primary direct
_audit_creation_date 2018-06-07
_audit_creation_method
;
Olex2 1.2-beta
(compiled 2018.05.29 svn.r3508 for OlexSys, GUI svn.r5506)
;
_audit_update_record
;
2022-04-21 deposited with the CCDC.	2022-05-30 downloaded from the CCDC.
;
_cell_angle_alpha 90
_cell_angle_beta 103.328(3)
_cell_angle_gamma 90
_cell_formula_units_Z 6
_cell_length_a 26.416(3)
_cell_length_b 5.6442(5)
_cell_length_c 29.724(3)
_cell_measurement_reflns_used 5164
_cell_measurement_temperature 100
_cell_measurement_theta_max 25.188
_cell_measurement_theta_min 2.895
_cell_volume 4312.4(8)
_computing_cell_refinement 'SAINT v8.37A (Bruker, 2015)'
_computing_data_collection 'APEX3 v2016.1-0 (Bruker, 2016)'
_computing_data_reduction 'SAINT v8.37A (Bruker, 2016)'
_computing_molecular_graphics 'Olex2 (Dolomanov et al., 2009)'
_computing_publication_material 'Olex2 (Dolomanov et al., 2009)'
_computing_structure_refinement 'XL (Sheldrick, 2008)'
_computing_structure_solution 'ShelXT (Sheldrick, 2015)'
_diffrn_ambient_temperature 100
_diffrn_detector 'Bruker APEX-II CCD'
_diffrn_detector_area_resol_mean 8.258
_diffrn_detector_type 'CCD Area Detector'
_diffrn_measured_fraction_theta_full 0.996
_diffrn_measured_fraction_theta_max 0.994
_diffrn_measurement_device 'Kappa Four-Circle Diffractometer'
_diffrn_measurement_device_type 'Bruker APEX II Ultra'
_diffrn_measurement_method '\f and \w scans'
_diffrn_radiation_monochromator 'Double Bounce Multilayer Mirrors'
_diffrn_radiation_probe x-ray
_diffrn_radiation_type MoK\a
_diffrn_radiation_wavelength 0.71073
_diffrn_reflns_av_R_equivalents 0.0516
_diffrn_reflns_av_unetI/netI 0.0522
_diffrn_reflns_Laue_measured_fraction_full 0.996
_diffrn_reflns_Laue_measured_fraction_max 0.994
_diffrn_reflns_limit_h_max 31
_diffrn_reflns_limit_h_min -31
_diffrn_reflns_limit_k_max 6
_diffrn_reflns_limit_k_min -6
_diffrn_reflns_limit_l_max 34
_diffrn_reflns_limit_l_min -35
_diffrn_reflns_number 26925
_diffrn_reflns_point_group_measured_fraction_full 0.996
_diffrn_reflns_point_group_measured_fraction_max 0.994
_diffrn_reflns_theta_full 25.242
_diffrn_reflns_theta_max 25.337
_diffrn_reflns_theta_min 1.408
_diffrn_source 'Micro Focus Rotating Anode'
_diffrn_source_type 'Bruker TXS'
_diffrn_standards_number 0
_exptl_absorpt_coefficient_mu 0.356
_exptl_absorpt_correction_T_max 0.7452
_exptl_absorpt_correction_T_min 0.6749
_exptl_absorpt_correction_type multi-scan
_exptl_absorpt_process_details
'SADABS-2016/2 (Bruker,2016/2) was used for absorption correction. wR2(int) was 0.0988 before and 0.0483 after correction. The Ratio of minimum to maximum transmission is 0.9057. The \l/2 correction factor is Not present.'
_exptl_crystal_colour yellow
_exptl_crystal_colour_primary yellow
_exptl_crystal_density_diffrn 1.333
_exptl_crystal_description needle
_exptl_crystal_F_000 1836
_exptl_crystal_size_max 0.27
_exptl_crystal_size_mid 0.16
_exptl_crystal_size_min 0.1
_refine_diff_density_max 0.375
_refine_diff_density_min -0.447
_refine_diff_density_rms 0.067
_refine_ls_extinction_method none
_refine_ls_goodness_of_fit_ref 1.084
_refine_ls_hydrogen_treatment constr
_refine_ls_matrix_type full
_refine_ls_number_parameters 517
_refine_ls_number_reflns 7833
_refine_ls_number_restraints 0
_refine_ls_restrained_S_all 1.084
_refine_ls_R_factor_all 0.0754
_refine_ls_R_factor_gt 0.0530
_refine_ls_shift/su_max 0.001
_refine_ls_shift/su_mean 0.000
_refine_ls_structure_factor_coef Fsqd
_refine_ls_weighting_details 'w=1/[\s^2^(Fo^2^)+(0.0316P)^2^+5.5573P] where P=(Fo^2^+2Fc^2^)/3'
_refine_ls_weighting_scheme calc
_refine_ls_wR_factor_gt 0.1018
_refine_ls_wR_factor_ref 0.1096
_reflns_Friedel_coverage 0.000
_reflns_number_gt 6067
_reflns_number_total 7833
_reflns_threshold_expression 'I > 2\s(I)'
_cod_data_source_file d2ce00560c2.cif
_cod_data_source_block dwat48_0m_a
_cod_depositor_comments
;
The following automatic conversions were performed:

data item '_diffrn_radiation_probe' value 'X-ray' was changed to
'x-ray' in accordance with the
/home/data/users/saulius/crontab/automatic-downloads/rss-feeds/RSC/lib/dictionaries/cif_core.dic
dictionary named 'cif_core.dic' version 2.4.2 last updated on
2011-04-26.

Automatic conversion script
Id: cif_fix_values 7556 2019-12-06 15:28:31Z antanas 
;
_cod_original_cell_volume 4312.5(7)
_cod_database_code 7245014
_shelx_shelxl_version_number 2014/7
_shelx_space_group_comment
;
The symmetry employed for this shelxl refinement is uniquely defined
by the following loop, which should always be used as a source of
symmetry information in preference to the above space-group names.
They are only intended as comments.
;
_shelx_estimated_absorpt_t_max 0.965
_shelx_estimated_absorpt_t_min 0.910
_olex2_refinement_description
;
1. Fixed Uiso
 At 1.2 times of:
  All C(H) groups, All C(H,H) groups
 At 1.5 times of:
  All C(H,H,H) groups
2.a Secondary CH2 refined with riding coordinates:
 C30(H30A,H30B), C27(H27A,H27B), C28(H28A,H28B), C5(H5A,H5B), C38(H38A,H38B),
 C37(H37A,H37B), C6(H6A,H6B), C35(H35A,H35B), C29(H29A,H29B), C2(H2A,H2B),
 C36(H36A,H36B), C4(H4A,H4B), C34(H34A,H34B), C3(H3A,H3B), C31(H31A,H31B)
2.b Aromatic/amide H refined with riding coordinates:
 C16(H16), C44(H44), C21(H21), C17(H17), C45(H45), C48(H48), C41(H41),
 C40(H40), C8(H8), C20(H20), C24(H24), C9(H9), C12(H12), C25(H25), C13(H13)
2.c Idealised Me refined as rotating group:
 C32(H32A,H32B,H32C), C33(H33A,H33B,H33C), C1(H1A,H1B,H1C)
;
_olex2_submission_special_instructions 'No special instructions were received'

loop_
_space_group_symop_operation_xyz
'x, y, z'
'-x, y+1/2, -z+1/2'
'-x, -y, -z'
'x, -y-1/2, z-1/2'

loop_
_atom_site_label
_atom_site_type_symbol
_atom_site_fract_x
_atom_site_fract_y
_atom_site_fract_z
_atom_site_U_iso_or_equiv
_atom_site_adp_type
_atom_site_occupancy
_atom_site_site_symmetry_order
_atom_site_calc_flag
_atom_site_refinement_flags_posn
_atom_site_refinement_flags_adp
_atom_site_refinement_flags_occupancy
_atom_site_disorder_assembly
_atom_site_disorder_group
S2 S 0.81182(3) 0.47117(12) 0.33483(2) 0.01498(17) Uani 1 1 d . . . . .
S3 S 0.51351(3) 0.62886(12) 0.32976(2) 0.01569(17) Uani 1 1 d . . . . .
S4 S 0.35497(3) 0.36450(12) 0.27699(3) 0.01700(18) Uani 1 1 d . . . . .
S5 S 0.69699(3) 0.29602(13) 0.43952(3) 0.01656(18) Uani 1 1 d . . . . .
S1 S 0.96868(3) 0.74628(12) 0.39139(3) 0.01697(18) Uani 1 1 d . . . . .
S6 S 0.84948(3) -0.02857(12) 0.49411(2) 0.01479(17) Uani 1 1 d . . . . .
N2 N 0.62619(9) 0.7028(4) 0.34434(8) 0.0155(5) Uani 1 1 d . . . . .
N1 N 0.69824(9) 0.4066(4) 0.31583(8) 0.0156(5) Uani 1 1 d . . . . .
N3 N 0.96147(9) -0.1312(4) 0.51443(8) 0.0149(5) Uani 1 1 d . . . . .
C19 C 0.55676(11) 0.4295(5) 0.31505(9) 0.0138(6) Uani 1 1 d . . . . .
C47 C 0.95066(11) 0.0776(5) 0.49203(9) 0.0138(6) Uani 1 1 d . . . . .
C18 C 0.61170(11) 0.4933(5) 0.32302(9) 0.0139(6) Uani 1 1 d . . . . .
C15 C 0.71271(11) 0.6159(5) 0.33711(9) 0.0141(6) Uani 1 1 d . . . . .
C39 C 0.64888(11) 0.1042(5) 0.44846(10) 0.0156(6) Uani 1 1 d . . . . .
C7 C 1.01437(11) 0.5422(5) 0.38205(10) 0.0157(6) Uani 1 1 d . . . . .
C16 C 0.67586(11) 0.7601(5) 0.35124(9) 0.0160(6) Uani 1 1 d . . . . .
H16 H 0.6872 0.9053 0.3664 0.019 Uiso 1 1 calc R . . . .
C14 C 0.76776(11) 0.6770(5) 0.34665(9) 0.0132(6) Uani 1 1 d . . . . .
C30 C 0.14179(11) 0.1323(5) 0.27919(10) 0.0186(7) Uani 1 1 d . . . . .
H30A H 0.1525 0.1087 0.3131 0.022 Uiso 1 1 calc R . . . .
H30B H 0.1532 -0.0082 0.2642 0.022 Uiso 1 1 calc R . . . .
C44 C 0.82095(11) 0.3708(5) 0.45565(9) 0.0154(6) Uani 1 1 d . . . . .
H44 H 0.8002 0.5011 0.4420 0.018 Uiso 1 1 calc R . . . .
C21 C 0.47772(12) 0.2370(5) 0.29133(9) 0.0162(7) Uani 1 1 d . . . . .
H21 H 0.4549 0.1121 0.2784 0.019 Uiso 1 1 calc R . . . .
C46 C 0.89695(11) 0.1579(5) 0.48206(9) 0.0132(6) Uani 1 1 d . . . . .
C17 C 0.64822(11) 0.3513(5) 0.30888(10) 0.0167(6) Uani 1 1 d . . . . .
H17 H 0.6367 0.2070 0.2934 0.020 Uiso 1 1 calc R . . . .
C45 C 0.87541(11) 0.3644(5) 0.46227(9) 0.0150(6) Uani 1 1 d . . . . .
H45 H 0.8952 0.4904 0.4539 0.018 Uiso 1 1 calc R . . . .
C48 C 1.01038(11) -0.2044(5) 0.52215(9) 0.0145(6) Uani 1 1 d . . . . .
H48 H 1.0193 -0.3499 0.5381 0.017 Uiso 1 1 calc R . . . .
C41 C 0.72603(12) -0.0910(5) 0.48184(10) 0.0176(7) Uani 1 1 d . . . . .
H41 H 0.7467 -0.2170 0.4975 0.021 Uiso 1 1 calc R . . . .
C27 C 0.25457(11) 0.5596(5) 0.26786(10) 0.0201(7) Uani 1 1 d . . . . .
H27A H 0.2479 0.5592 0.2337 0.024 Uiso 1 1 calc R . . . .
H27B H 0.2377 0.7026 0.2770 0.024 Uiso 1 1 calc R . . . .
C40 C 0.67093(12) -0.0915(5) 0.47167(10) 0.0190(7) Uani 1 1 d . . . . .
H40 H 0.6512 -0.2171 0.4803 0.023 Uiso 1 1 calc R . . . .
C28 C 0.22848(11) 0.3409(5) 0.28303(10) 0.0185(7) Uani 1 1 d . . . . .
H28A H 0.2417 0.1970 0.2705 0.022 Uiso 1 1 calc R . . . .
H28B H 0.2379 0.3300 0.3172 0.022 Uiso 1 1 calc R . . . .
C26 C 0.31203(11) 0.5794(5) 0.28705(10) 0.0169(7) Uani 1 1 d . . . . .
C43 C 0.80074(11) 0.1709(5) 0.47083(9) 0.0137(6) Uani 1 1 d . . . . .
C8 C 0.99022(12) 0.3545(5) 0.35749(10) 0.0169(7) Uani 1 1 d . . . . .
H8 H 1.0085 0.2237 0.3488 0.020 Uiso 1 1 calc R . . . .
C20 C 0.53190(11) 0.2290(5) 0.29544(9) 0.0149(6) Uani 1 1 d . . . . .
H20 H 0.5493 0.0984 0.2856 0.018 Uiso 1 1 calc R . . . .
C24 C 0.39316(12) 0.7320(5) 0.32257(10) 0.0195(7) Uani 1 1 d . . . . .
H24 H 0.4166 0.8450 0.3396 0.023 Uiso 1 1 calc R . . . .
C42 C 0.74651(11) 0.1081(5) 0.46699(9) 0.0150(6) Uani 1 1 d . . . . .
C9 C 0.93499(11) 0.3719(5) 0.34596(10) 0.0170(7) Uani 1 1 d . . . . .
H9 H 0.9129 0.2543 0.3289 0.020 Uiso 1 1 calc R . . . .
C5 C 1.10688(11) 0.4056(5) 0.38852(11) 0.0235(7) Uani 1 1 d . . . . .
H5A H 1.1018 0.4114 0.3545 0.028 Uiso 1 1 calc R . . . .
H5B H 1.0970 0.2450 0.3968 0.028 Uiso 1 1 calc R . . . .
C38 C 0.59253(11) 0.1626(5) 0.42939(10) 0.0186(7) Uani 1 1 d . . . . .
H38A H 0.5854 0.1627 0.3952 0.022 Uiso 1 1 calc R . . . .
H38B H 0.5856 0.3243 0.4394 0.022 Uiso 1 1 calc R . . . .
C37 C 0.55572(12) -0.0086(5) 0.44455(11) 0.0214(7) Uani 1 1 d . . . . .
H37A H 0.5621 -0.0048 0.4787 0.026 Uiso 1 1 calc R . . . .
H37B H 0.5634 -0.1709 0.4354 0.026 Uiso 1 1 calc R . . . .
C10 C 0.91700(11) 0.5745(5) 0.36187(9) 0.0127(6) Uani 1 1 d . . . . .
C12 C 0.84703(12) 0.8637(5) 0.37320(9) 0.0163(6) Uani 1 1 d . . . . .
H12 H 0.8698 0.9879 0.3867 0.020 Uiso 1 1 calc R . . . .
C6 C 1.07105(11) 0.5847(5) 0.40305(10) 0.0200(7) Uani 1 1 d . . . . .
H6A H 1.0767 0.5811 0.4371 0.024 Uiso 1 1 calc R . . . .
H6B H 1.0805 0.7450 0.3942 0.024 Uiso 1 1 calc R . . . .
C35 C 0.47712(12) 0.2671(5) 0.44250(10) 0.0208(7) Uani 1 1 d . . . . .
H35A H 0.4924 0.4088 0.4311 0.025 Uiso 1 1 calc R . . . .
H35B H 0.4879 0.2673 0.4767 0.025 Uiso 1 1 calc R . . . .
C11 C 0.86410(11) 0.6547(5) 0.35836(9) 0.0143(6) Uani 1 1 d . . . . .
C29 C 0.16941(11) 0.3496(5) 0.26647(10) 0.0176(7) Uani 1 1 d . . . . .
H29A H 0.1564 0.4914 0.2799 0.021 Uiso 1 1 calc R . . . .
H29B H 0.1604 0.3677 0.2324 0.021 Uiso 1 1 calc R . . . .
C2 C 1.24641(11) 0.6843(5) 0.41236(10) 0.0213(7) Uani 1 1 d . . . . .
H2A H 1.2562 0.6596 0.4462 0.026 Uiso 1 1 calc R . . . .
H2B H 1.2617 0.5533 0.3977 0.026 Uiso 1 1 calc R . . . .
C22 C 0.46118(11) 0.4428(5) 0.30789(9) 0.0140(6) Uani 1 1 d . . . . .
C25 C 0.33858(12) 0.7609(5) 0.31196(10) 0.0195(7) Uani 1 1 d . . . . .
H25 H 0.3219 0.8951 0.3214 0.023 Uiso 1 1 calc R . . . .
C36 C 0.49833(11) 0.0454(5) 0.42408(11) 0.0209(7) Uani 1 1 d . . . . .
H36A H 0.4932 0.0615 0.3902 0.025 Uiso 1 1 calc R . . . .
H36B H 0.4775 -0.0921 0.4299 0.025 Uiso 1 1 calc R . . . .
C13 C 0.79256(12) 0.8767(5) 0.36654(9) 0.0166(7) Uani 1 1 d . . . . .
H13 H 0.7749 1.0102 0.3750 0.020 Uiso 1 1 calc R . . . .
C23 C 0.40897(11) 0.5263(5) 0.30601(10) 0.0161(6) Uani 1 1 d . . . . .
C4 C 1.16461(12) 0.4461(5) 0.41071(11) 0.0233(7) Uani 1 1 d . . . . .
H4A H 1.1692 0.4477 0.4447 0.028 Uiso 1 1 calc R . . . .
H4B H 1.1847 0.3104 0.4029 0.028 Uiso 1 1 calc R . . . .
C34 C 0.41776(11) 0.2821(6) 0.42765(11) 0.0217(7) Uani 1 1 d . . . . .
H34A H 0.4072 0.2850 0.3935 0.026 Uiso 1 1 calc R . . . .
H34B H 0.4026 0.1381 0.4384 0.026 Uiso 1 1 calc R . . . .
C32 C 0.05580(13) -0.0723(6) 0.27764(12) 0.0307(8) Uani 1 1 d . . . . .
H32A H 0.0656 -0.2095 0.2613 0.046 Uiso 1 1 calc GR . . . .
H32B H 0.0180 -0.0505 0.2687 0.046 Uiso 1 1 calc GR . . . .
H32C H 0.0665 -0.0988 0.3111 0.046 Uiso 1 1 calc GR . . . .
C3 C 1.18739(11) 0.6734(5) 0.39623(10) 0.0211(7) Uani 1 1 d . . . . .
H3A H 1.1721 0.8104 0.4091 0.025 Uiso 1 1 calc R . . . .
H3B H 1.1776 0.6864 0.3621 0.025 Uiso 1 1 calc R . . . .
C31 C 0.08253(11) 0.1475(5) 0.26504(10) 0.0213(7) Uani 1 1 d . . . . .
H31A H 0.0709 0.2867 0.2803 0.026 Uiso 1 1 calc R . . . .
H31B H 0.0717 0.1724 0.2312 0.026 Uiso 1 1 calc R . . . .
C33 C 0.39554(13) 0.4992(6) 0.44655(13) 0.0322(8) Uani 1 1 d . . . . .
H33A H 0.4078 0.6427 0.4338 0.048 Uiso 1 1 calc GR . . . .
H33B H 0.4070 0.5012 0.4803 0.048 Uiso 1 1 calc GR . . . .
H33C H 0.3575 0.4935 0.4376 0.048 Uiso 1 1 calc GR . . . .
C1 C 1.26948(13) 0.9168(6) 0.40103(12) 0.0288(8) Uani 1 1 d . . . . .
H1A H 1.2585 0.9469 0.3677 0.043 Uiso 1 1 calc GR . . . .
H1B H 1.3075 0.9078 0.4101 0.043 Uiso 1 1 calc GR . . . .
H1C H 1.2574 1.0458 0.4180 0.043 Uiso 1 1 calc GR . . . .

loop_
_atom_site_aniso_label
_atom_site_aniso_U_11
_atom_site_aniso_U_22
_atom_site_aniso_U_33
_atom_site_aniso_U_23
_atom_site_aniso_U_13
_atom_site_aniso_U_12
S2 0.0167(4) 0.0091(3) 0.0189(4) -0.0023(3) 0.0036(3) 0.0001(3)
S3 0.0160(4) 0.0113(4) 0.0191(4) -0.0027(3) 0.0027(3) 0.0000(3)
S4 0.0164(4) 0.0124(4) 0.0212(4) 0.0003(3) 0.0022(3) -0.0008(3)
S5 0.0165(4) 0.0116(4) 0.0209(4) 0.0031(3) 0.0030(3) 0.0004(3)
S1 0.0175(4) 0.0119(4) 0.0214(4) -0.0025(3) 0.0042(3) -0.0008(3)
S6 0.0149(4) 0.0095(3) 0.0198(4) 0.0028(3) 0.0036(3) -0.0008(3)
N2 0.0167(14) 0.0110(12) 0.0183(13) -0.0019(10) 0.0033(11) 0.0005(11)
N1 0.0196(14) 0.0116(12) 0.0147(13) -0.0038(10) 0.0020(11) 0.0017(11)
N3 0.0165(14) 0.0099(12) 0.0182(13) 0.0024(10) 0.0036(11) -0.0006(11)
C19 0.0180(16) 0.0110(14) 0.0125(14) 0.0037(11) 0.0039(12) 0.0040(13)
C47 0.0190(17) 0.0083(14) 0.0142(15) -0.0024(11) 0.0038(12) -0.0025(12)
C18 0.0202(17) 0.0113(14) 0.0094(14) 0.0020(11) 0.0017(12) 0.0028(13)
C15 0.0193(17) 0.0111(14) 0.0124(15) 0.0035(11) 0.0046(12) 0.0018(13)
C39 0.0169(17) 0.0126(14) 0.0186(16) -0.0030(12) 0.0067(13) -0.0028(13)
C7 0.0189(17) 0.0146(15) 0.0152(15) 0.0013(12) 0.0071(13) 0.0010(13)
C16 0.0183(17) 0.0113(14) 0.0164(16) 0.0001(12) 0.0002(13) -0.0005(13)
C14 0.0163(16) 0.0108(14) 0.0128(15) 0.0013(11) 0.0039(12) 0.0026(12)
C30 0.0178(17) 0.0191(16) 0.0191(16) 0.0008(13) 0.0044(13) -0.0001(14)
C44 0.0201(17) 0.0094(14) 0.0163(15) 0.0014(11) 0.0036(13) -0.0007(13)
C21 0.0211(17) 0.0145(15) 0.0131(15) 0.0003(12) 0.0039(13) -0.0013(13)
C46 0.0163(16) 0.0088(14) 0.0147(15) -0.0016(11) 0.0037(12) -0.0021(12)
C17 0.0193(17) 0.0104(14) 0.0191(16) -0.0044(12) 0.0018(13) -0.0005(13)
C45 0.0197(17) 0.0103(14) 0.0149(15) 0.0000(11) 0.0039(12) -0.0008(13)
C48 0.0169(16) 0.0114(14) 0.0141(15) 0.0023(11) 0.0012(12) -0.0011(13)
C41 0.0190(17) 0.0128(15) 0.0201(16) 0.0029(12) 0.0029(13) 0.0027(13)
C27 0.0181(17) 0.0163(15) 0.0246(17) 0.0036(13) 0.0023(13) 0.0005(13)
C40 0.0176(17) 0.0166(15) 0.0235(17) 0.0026(13) 0.0060(13) -0.0010(13)
C28 0.0182(17) 0.0139(15) 0.0224(17) 0.0020(13) 0.0027(13) -0.0010(13)
C26 0.0175(17) 0.0127(15) 0.0205(16) 0.0044(12) 0.0043(13) 0.0004(13)
C43 0.0188(16) 0.0103(14) 0.0114(14) -0.0030(11) 0.0021(12) 0.0006(13)
C8 0.0207(17) 0.0119(14) 0.0197(16) 0.0000(12) 0.0078(13) 0.0020(13)
C20 0.0210(17) 0.0095(14) 0.0148(15) 0.0011(11) 0.0049(13) 0.0023(12)
C24 0.0201(17) 0.0157(15) 0.0219(17) -0.0026(13) 0.0034(13) -0.0036(14)
C42 0.0181(17) 0.0104(14) 0.0158(15) -0.0006(11) 0.0024(12) 0.0009(13)
C9 0.0191(17) 0.0144(15) 0.0181(16) -0.0019(12) 0.0057(13) -0.0028(13)
C5 0.0171(17) 0.0158(16) 0.0347(19) -0.0035(14) -0.0001(14) 0.0031(14)
C38 0.0173(17) 0.0198(16) 0.0183(16) 0.0010(13) 0.0033(13) 0.0025(14)
C37 0.0205(18) 0.0158(16) 0.0268(18) 0.0020(13) 0.0033(14) -0.0012(14)
C10 0.0160(16) 0.0097(14) 0.0124(15) 0.0025(11) 0.0036(12) -0.0005(12)
C12 0.0213(17) 0.0107(14) 0.0155(15) -0.0010(12) 0.0014(13) -0.0026(13)
C6 0.0202(17) 0.0181(16) 0.0227(17) -0.0028(13) 0.0068(13) -0.0017(14)
C35 0.0212(17) 0.0216(16) 0.0211(17) 0.0012(13) 0.0081(14) -0.0026(14)
C11 0.0195(17) 0.0100(14) 0.0131(15) 0.0044(11) 0.0027(12) -0.0022(13)
C29 0.0169(16) 0.0168(15) 0.0184(16) -0.0026(12) 0.0024(13) 0.0021(13)
C2 0.0191(17) 0.0242(17) 0.0208(17) -0.0016(13) 0.0049(13) 0.0042(14)
C22 0.0183(17) 0.0114(14) 0.0114(14) 0.0013(11) 0.0014(12) -0.0024(13)
C25 0.0200(18) 0.0143(15) 0.0255(17) -0.0008(13) 0.0077(14) -0.0004(13)
C36 0.0168(17) 0.0203(16) 0.0254(17) -0.0033(13) 0.0044(13) -0.0045(14)
C13 0.0225(18) 0.0110(14) 0.0165(15) 0.0004(12) 0.0046(13) 0.0039(13)
C23 0.0146(16) 0.0147(15) 0.0184(16) 0.0020(12) 0.0028(12) -0.0010(13)
C4 0.0208(18) 0.0175(16) 0.0295(18) -0.0006(14) 0.0013(14) 0.0043(14)
C34 0.0171(17) 0.0246(17) 0.0230(17) 0.0039(13) 0.0040(13) -0.0007(14)
C32 0.0217(19) 0.034(2) 0.038(2) 0.0007(16) 0.0095(16) -0.0044(16)
C3 0.0192(17) 0.0234(17) 0.0206(17) 0.0031(13) 0.0045(13) 0.0060(14)
C31 0.0191(17) 0.0242(17) 0.0210(17) -0.0014(13) 0.0054(13) -0.0008(14)
C33 0.026(2) 0.0248(18) 0.048(2) 0.0018(16) 0.0142(17) -0.0011(16)
C1 0.0242(19) 0.035(2) 0.0310(19) 0.0066(15) 0.0137(15) 0.0065(16)

loop_
_atom_type_symbol
_atom_type_description
_atom_type_scat_dispersion_real
_atom_type_scat_dispersion_imag
_atom_type_scat_source
C C 0.0033 0.0016 'International Tables Vol C Tables 4.2.6.8 and 6.1.1.4'
H H 0.0000 0.0000 'International Tables Vol C Tables 4.2.6.8 and 6.1.1.4'
N N 0.0061 0.0033 'International Tables Vol C Tables 4.2.6.8 and 6.1.1.4'
S S 0.1246 0.1234 'International Tables Vol C Tables 4.2.6.8 and 6.1.1.4'

loop_
_geom_angle_atom_site_label_1
_geom_angle_atom_site_label_2
_geom_angle_atom_site_label_3
_geom_angle
_geom_angle_site_symmetry_1
_geom_angle_site_symmetry_3
_geom_angle_publ_flag
C14 S2 C11 91.58(14) . . ?
C19 S3 C22 91.56(14) . . ?
C26 S4 C23 92.37(14) . . ?
C42 S5 C39 92.61(14) . . ?
C7 S1 C10 92.48(14) . . ?
C43 S6 C46 91.67(14) . . ?
C16 N2 C18 116.7(2) . . ?
C17 N1 C15 116.3(2) . . ?
C48 N3 C47 116.4(2) . . ?
C18 C19 S3 119.2(2) . . ?
C20 C19 S3 111.4(2) . . ?
C20 C19 C18 129.3(3) . . ?
N3 C47 C46 117.3(2) . . ?
N3 C47 C48 120.6(3) . 3_756 ?
C48 C47 C46 122.1(3) 3_756 . ?
N2 C18 C19 117.0(2) . . ?
N2 C18 C17 120.2(3) . . ?
C17 C18 C19 122.8(3) . . ?
N1 C15 C16 120.3(3) . . ?
N1 C15 C14 117.3(2) . . ?
C16 C15 C14 122.2(3) . . ?
C40 C39 S5 110.0(2) . . ?
C40 C39 C38 129.9(3) . . ?
C38 C39 S5 120.1(2) . . ?
C8 C7 S1 110.2(2) . . ?
C8 C7 C6 130.3(3) . . ?
C6 C7 S1 119.4(2) . . ?
N2 C16 C15 122.9(3) . . ?
C15 C14 S2 119.2(2) . . ?
C13 C14 S2 111.2(2) . . ?
C13 C14 C15 129.5(3) . . ?
C29 C30 C31 114.0(2) . . ?
C43 C44 C45 113.4(3) . . ?
C22 C21 C20 113.4(3) . . ?
C47 C46 S6 119.1(2) . . ?
C45 C46 S6 110.9(2) . . ?
C45 C46 C47 130.0(3) . . ?
N1 C17 C18 123.5(3) . . ?
C46 C45 C44 113.1(3) . . ?
N3 C48 C47 123.0(3) . 3_756 ?
C42 C41 C40 113.4(3) . . ?
C26 C27 C28 115.7(2) . . ?
C39 C40 C41 113.9(3) . . ?
C29 C28 C27 112.1(2) . . ?
C27 C26 S4 121.9(2) . . ?
C25 C26 S4 110.2(2) . . ?
C25 C26 C27 127.9(3) . . ?
C44 C43 S6 110.9(2) . . ?
C44 C43 C42 128.8(3) . . ?
C42 C43 S6 120.1(2) . . ?
C7 C8 C9 113.8(3) . . ?
C19 C20 C21 112.9(3) . . ?
C23 C24 C25 113.6(3) . . ?
C41 C42 S5 110.1(2) . . ?
C41 C42 C43 129.2(3) . . ?
C43 C42 S5 120.7(2) . . ?
C10 C9 C8 113.2(3) . . ?
C6 C5 C4 113.8(3) . . ?
C39 C38 C37 113.4(2) . . ?
C38 C37 C36 113.7(2) . . ?
C9 C10 S1 110.3(2) . . ?
C9 C10 C11 130.1(3) . . ?
C11 C10 S1 119.6(2) . . ?
C11 C12 C13 113.6(3) . . ?
C7 C6 C5 113.8(2) . . ?
C36 C35 C34 112.3(3) . . ?
C10 C11 S2 120.4(2) . . ?
C12 C11 S2 110.6(2) . . ?
C12 C11 C10 128.9(3) . . ?
C30 C29 C28 114.1(2) . . ?
C1 C2 C3 113.6(3) . . ?
C21 C22 S3 110.7(2) . . ?
C21 C22 C23 129.9(3) . . ?
C23 C22 S3 119.1(2) . . ?
C26 C25 C24 114.0(3) . . ?
C35 C36 C37 115.7(3) . . ?
C14 C13 C12 112.9(3) . . ?
C24 C23 S4 109.9(2) . . ?
C24 C23 C22 129.2(3) . . ?
C22 C23 S4 120.8(2) . . ?
C3 C4 C5 115.1(3) . . ?
C33 C34 C35 113.3(3) . . ?
C4 C3 C2 112.8(2) . . ?
C32 C31 C30 113.1(3) . . ?

loop_
_geom_bond_atom_site_label_1
_geom_bond_atom_site_label_2
_geom_bond_distance
_geom_bond_site_symmetry_2
_geom_bond_publ_flag
S2 C14 1.737(3) . ?
S2 C11 1.739(3) . ?
S3 C19 1.730(3) . ?
S3 C22 1.738(3) . ?
S4 C26 1.733(3) . ?
S4 C23 1.745(3) . ?
S5 C39 1.736(3) . ?
S5 C42 1.735(3) . ?
S1 C7 1.736(3) . ?
S1 C10 1.738(3) . ?
S6 C46 1.737(3) . ?
S6 C43 1.730(3) . ?
N2 C18 1.355(3) . ?
N2 C16 1.321(4) . ?
N1 C15 1.353(4) . ?
N1 C17 1.327(4) . ?
N3 C47 1.351(3) . ?
N3 C48 1.325(4) . ?
C19 C18 1.461(4) . ?
C19 C20 1.369(4) . ?
C47 C46 1.454(4) . ?
C47 C48 1.396(4) 3_756 ?
C18 C17 1.392(4) . ?
C15 C16 1.405(4) . ?
C15 C14 1.457(4) . ?
C39 C40 1.360(4) . ?
C39 C38 1.503(4) . ?
C7 C8 1.359(4) . ?
C7 C6 1.503(4) . ?
C14 C13 1.368(4) . ?
C30 C29 1.519(4) . ?
C30 C31 1.527(4) . ?
C44 C45 1.407(4) . ?
C44 C43 1.369(4) . ?
C21 C20 1.409(4) . ?
C21 C22 1.372(4) . ?
C46 C45 1.369(4) . ?
C48 C47 1.396(4) 3_756 ?
C41 C40 1.417(4) . ?
C41 C42 1.364(4) . ?
C27 C28 1.531(4) . ?
C27 C26 1.498(4) . ?
C28 C29 1.525(4) . ?
C26 C25 1.360(4) . ?
C43 C42 1.455(4) . ?
C8 C9 1.423(4) . ?
C24 C25 1.412(4) . ?
C24 C23 1.364(4) . ?
C9 C10 1.364(4) . ?
C5 C6 1.514(4) . ?
C5 C4 1.533(4) . ?
C38 C37 1.511(4) . ?
C37 C36 1.528(4) . ?
C10 C11 1.449(4) . ?
C12 C11 1.372(4) . ?
C12 C13 1.409(4) . ?
C35 C36 1.524(4) . ?
C35 C34 1.530(4) . ?
C2 C3 1.523(4) . ?
C2 C1 1.517(4) . ?
C22 C23 1.446(4) . ?
C4 C3 1.520(4) . ?
C34 C33 1.521(4) . ?
C32 C31 1.517(4) . ?
